data_7046811
loop_
_publ_author_name
'de Bruin-Dickason, Caspar N'
'Boutland, Aaron J.'
'Dange, Deepak'
'Deacon, Glen B.'
'Jones, Cameron'

_publ_section_title
;
 Redox transmetallation approaches to the synthesis of extremely bulky
 amido-lanthanoid(ii) and -calcium(ii) complexes.
;
_journal_issue 28
_journal_name_full 'Dalton transactions (Cambridge, England : 2003)'
_journal_page_first 9512
_journal_page_last 9520
_journal_paper_doi 10.1039/c8dt02138d
_journal_volume 47
_journal_year 2018
_chemical_formula_sum 'C46 H64 N2 O Yb'
_chemical_formula_weight 834.03
_space_group_IT_number 15
_space_group_name_Hall '-C 2yc'
_space_group_name_H-M_alt 'C 1 2/c 1'
_symmetry_cell_setting monoclinic
_symmetry_space_group_name_Hall '-C 2yc'
_symmetry_space_group_name_H-M 'C 1 2/c 1'
_atom_sites_solution_hydrogens geom
_atom_sites_solution_primary direct
_atom_sites_solution_secondary difmap
_audit_creation_method SHELXL-97
_audit_update_record
;
2018-05-25 deposited with the CCDC.
2018-06-22 downloaded from the CCDC.
;
_cell_angle_alpha 90.00
_cell_angle_beta 94.766(5)
_cell_angle_gamma 90.00
_cell_formula_units_Z 4
_cell_length_a 16.6188(8)
_cell_length_b 11.5082(6)
_cell_length_c 21.4270(10)
_cell_measurement_reflns_used 3884
_cell_measurement_temperature 100(2)
_cell_measurement_theta_max 25.68
_cell_measurement_theta_min 2.15
_cell_volume 4083.8(3)
_computing_cell_refinement 'XDS (Kabsch, 1993)'
_computing_data_collection 'Blu-Ice (McPhillips, 2002)'
_computing_data_reduction 'XDS (Kabsch, 1993)'
_computing_molecular_graphics X-Seed
_computing_publication_material CifTAB
_computing_structure_refinement 'SHELXL-97 (Sheldrick, 1997)'
_computing_structure_solution 'SHELXS-97 (Sheldrick, 1990)'
_diffrn_ambient_temperature 100(2)
_diffrn_measured_fraction_theta_full 1.000
_diffrn_measured_fraction_theta_max 1.000
_diffrn_measurement_device_type 'ADSC Quantum 210r'
_diffrn_radiation_source 'Australian Synchrotron'
_diffrn_radiation_type Synchrotron
_diffrn_radiation_wavelength 0.7109
_diffrn_reflns_av_R_equivalents 0.0391
_diffrn_reflns_av_sigmaI/netI 0.0302
_diffrn_reflns_limit_h_max 20
_diffrn_reflns_limit_h_min -20
_diffrn_reflns_limit_k_max 14
_diffrn_reflns_limit_k_min -14
_diffrn_reflns_limit_l_max 26
_diffrn_reflns_limit_l_min -25
_diffrn_reflns_number 20074
_diffrn_reflns_theta_full 25.68
_diffrn_reflns_theta_max 25.68
_diffrn_reflns_theta_min 2.15
_exptl_absorpt_coefficient_mu 2.325
_exptl_absorpt_correction_T_max 0.800
_exptl_absorpt_correction_T_min 0.706
_exptl_absorpt_correction_type multi-scan
_exptl_absorpt_process_details XDS
_exptl_crystal_colour red-orange
_exptl_crystal_density_diffrn 1.357
_exptl_crystal_density_method 'not measured'
_exptl_crystal_description block
_exptl_crystal_F_000 1728
_exptl_crystal_size_max 0.16
_exptl_crystal_size_mid 0.12
_exptl_crystal_size_min 0.10
_refine_diff_density_max 0.990
_refine_diff_density_min -0.448
_refine_diff_density_rms 0.073
_refine_ls_extinction_method none
_refine_ls_goodness_of_fit_ref 1.066
_refine_ls_hydrogen_treatment constr
_refine_ls_matrix_type full
_refine_ls_number_parameters 234
_refine_ls_number_reflns 3884
_refine_ls_number_restraints 0
_refine_ls_restrained_S_all 1.066
_refine_ls_R_factor_all 0.0267
_refine_ls_R_factor_gt 0.0245
_refine_ls_shift/su_max 0.000
_refine_ls_shift/su_mean 0.000
_refine_ls_structure_factor_coef Fsqd
_refine_ls_weighting_details 'calc w=1/[\s^2^(Fo^2^)+(0.0230P)^2^+5.6816P] where P=(Fo^2^+2Fc^2^)/3'
_refine_ls_weighting_scheme calc
_refine_ls_wR_factor_gt 0.0542
_refine_ls_wR_factor_ref 0.0554
_reflns_number_gt 3708
_reflns_number_total 3884
_reflns_threshold_expression >2sigma(I)
_cod_data_source_file c8dt02138d2.cif
_cod_data_source_block compound6
_cod_depositor_comments 'Adding full bibliography for 7046810--7046818.cif.'
_cod_original_sg_symbol_H-M C2/c
_cod_database_code 7046811

loop_
_symmetry_equiv_pos_as_xyz
'x, y, z'
'-x, y, -z+1/2'
'x+1/2, y+1/2, z'
'-x+1/2, y+1/2, -z+1/2'
'-x, -y, -z'
'x, -y, z-1/2'
'-x+1/2, -y+1/2, -z'
'x+1/2, -y+1/2, z-1/2'

loop_
_atom_site_label
_atom_site_type_symbol
_atom_site_fract_x
_atom_site_fract_y
_atom_site_fract_z
_atom_site_U_iso_or_equiv
_atom_site_adp_type
_atom_site_occupancy
_atom_site_symmetry_multiplicity
_atom_site_calc_flag
_atom_site_refinement_flags
Yb1 Yb 0.5000 0.947378(14) 0.2500 0.02807(7) Uani 1 2 d S
O1 O 0.5000 0.7406(2) 0.2500 0.0321(6) Uani 1 2 d S
N1 N 0.59289(12) 1.02555(18) 0.32491(9) 0.0214(4) Uani 1 1 d .
C1 C 0.60098(14) 1.1281(2) 0.35935(11) 0.0213(5) Uani 1 1 d .
C2 C 0.53177(15) 1.1997(2) 0.36093(11) 0.0227(5) Uani 1 1 d .
C3 C 0.53557(16) 1.3053(2) 0.39237(11) 0.0269(6) Uani 1 1 d .
H3 H 0.4881 1.3513 0.3924 0.032 Uiso 1 1 calc R
C4 C 0.60609(17) 1.3456(2) 0.42349(12) 0.0311(6) Uani 1 1 d .
C5 C 0.67399(16) 1.2759(2) 0.42201(12) 0.0306(6) Uani 1 1 d .
H5 H 0.7230 1.3018 0.4434 0.037 Uiso 1 1 calc R
C6 C 0.67399(15) 1.1702(2) 0.39086(11) 0.0267(6) Uani 1 1 d .
C7 C 0.45200(14) 1.1582(2) 0.33056(12) 0.0276(6) Uani 1 1 d .
H7A H 0.4531 1.1606 0.2849 0.041 Uiso 1 1 calc R
H7B H 0.4087 1.2087 0.3432 0.041 Uiso 1 1 calc R
H7C H 0.4422 1.0783 0.3438 0.041 Uiso 1 1 calc R
C8 C 0.6091(2) 1.4612(3) 0.45710(15) 0.0452(8) Uani 1 1 d .
H8A H 0.5863 1.4526 0.4976 0.068 Uiso 1 1 calc R
H8B H 0.5776 1.5186 0.4316 0.068 Uiso 1 1 calc R
H8C H 0.6653 1.4873 0.4639 0.068 Uiso 1 1 calc R
C9 C 0.75360(15) 1.1070(3) 0.38919(14) 0.0350(6) Uani 1 1 d .
H9A H 0.7972 1.1556 0.4085 0.052 Uiso 1 1 calc R
H9B H 0.7636 1.0906 0.3456 0.052 Uiso 1 1 calc R
H9C H 0.7515 1.0338 0.4124 0.052 Uiso 1 1 calc R
C10 C 0.64163(14) 0.9281(2) 0.34179(11) 0.0219(5) Uani 1 1 d .
C11 C 0.63869(15) 0.8721(2) 0.40065(11) 0.0239(5) Uani 1 1 d .
C12 C 0.68630(16) 0.7743(2) 0.41390(12) 0.0300(6) Uani 1 1 d .
H12 H 0.6863 0.7390 0.4540 0.036 Uiso 1 1 calc R
C13 C 0.73366(16) 0.7273(3) 0.37022(12) 0.0342(6) Uani 1 1 d .
H13 H 0.7655 0.6603 0.3801 0.041 Uiso 1 1 calc R
C14 C 0.73417(16) 0.7789(3) 0.31211(12) 0.0335(6) Uani 1 1 d .
H14 H 0.7654 0.7452 0.2817 0.040 Uiso 1 1 calc R
C15 C 0.69012(14) 0.8787(2) 0.29711(11) 0.0260(6) Uani 1 1 d .
C16 C 0.58408(16) 0.9140(2) 0.44948(11) 0.0270(6) Uani 1 1 d .
H16 H 0.5519 0.9810 0.4311 0.032 Uiso 1 1 calc R
C17 C 0.6329(2) 0.9575(3) 0.50871(14) 0.0470(8) Uani 1 1 d .
H17A H 0.5960 0.9824 0.5394 0.070 Uiso 1 1 calc R
H17B H 0.6667 1.0232 0.4981 0.070 Uiso 1 1 calc R
H17C H 0.6674 0.8946 0.5265 0.070 Uiso 1 1 calc R
C18 C 0.5248(2) 0.8203(3) 0.46621(15) 0.0454(8) Uani 1 1 d .
H18A H 0.5547 0.7531 0.4841 0.068 Uiso 1 1 calc R
H18B H 0.4917 0.7964 0.4284 0.068 Uiso 1 1 calc R
H18C H 0.4898 0.8511 0.4969 0.068 Uiso 1 1 calc R
C19 C 0.69972(15) 0.9370(2) 0.23450(12) 0.0294(6) Uani 1 1 d .
H19 H 0.6737 1.0153 0.2350 0.035 Uiso 1 1 calc R
C20 C 0.65954(17) 0.8689(3) 0.17927(12) 0.0367(7) Uani 1 1 d .
H20A H 0.6833 0.7910 0.1784 0.055 Uiso 1 1 calc R
H20B H 0.6680 0.9095 0.1402 0.055 Uiso 1 1 calc R
H20C H 0.6015 0.8625 0.1838 0.055 Uiso 1 1 calc R
C21 C 0.78931(18) 0.9543(3) 0.22354(15) 0.0434(8) Uani 1 1 d .
H21A H 0.8164 0.9964 0.2591 0.065 Uiso 1 1 calc R
H21B H 0.7935 0.9992 0.1851 0.065 Uiso 1 1 calc R
H21C H 0.8151 0.8784 0.2195 0.065 Uiso 1 1 calc R
C22 C 0.5304(2) 0.6672(3) 0.30154(14) 0.0447(8) Uani 1 1 d .
H22A H 0.5088 0.6927 0.3410 0.054 Uiso 1 1 calc R
H22B H 0.5901 0.6705 0.3069 0.054 Uiso 1 1 calc R
C23 C 0.5029(2) 0.5478(3) 0.28522(15) 0.0444(8) Uani 1 1 d .
H23A H 0.4498 0.5316 0.3011 0.053 Uiso 1 1 calc R
H23B H 0.5425 0.4894 0.3025 0.053 Uiso 1 1 calc R

loop_
_atom_site_aniso_label
_atom_site_aniso_U_11
_atom_site_aniso_U_22
_atom_site_aniso_U_33
_atom_site_aniso_U_23
_atom_site_aniso_U_13
_atom_site_aniso_U_12
Yb1 0.03329(10) 0.02309(10) 0.02550(10) 0.000 -0.01155(7) 0.000
O1 0.0409(15) 0.0244(14) 0.0288(13) 0.000 -0.0110(11) 0.000
N1 0.0207(10) 0.0212(11) 0.0218(10) 0.0024(9) -0.0016(8) 0.0035(8)
C1 0.0263(12) 0.0193(13) 0.0178(11) 0.0032(10) 0.0000(10) -0.0024(10)
C2 0.0276(13) 0.0235(13) 0.0167(11) 0.0038(10) 0.0010(10) -0.0007(10)
C3 0.0344(14) 0.0229(14) 0.0232(13) 0.0036(11) 0.0012(11) 0.0038(11)
C4 0.0466(16) 0.0235(14) 0.0229(13) 0.0000(11) 0.0000(12) -0.0054(12)
C5 0.0351(14) 0.0312(15) 0.0239(13) 0.0016(12) -0.0073(11) -0.0081(12)
C6 0.0291(13) 0.0279(14) 0.0224(12) 0.0028(11) -0.0030(10) -0.0024(11)
C7 0.0244(12) 0.0317(15) 0.0265(13) -0.0029(11) 0.0015(10) 0.0060(11)
C8 0.058(2) 0.0318(17) 0.0442(18) -0.0089(14) -0.0038(16) -0.0026(15)
C9 0.0252(13) 0.0368(17) 0.0410(16) 0.0014(13) -0.0087(12) -0.0036(12)
C10 0.0168(11) 0.0271(14) 0.0210(12) -0.0012(10) -0.0042(9) -0.0002(10)
C11 0.0262(12) 0.0239(14) 0.0206(12) -0.0004(10) -0.0041(10) 0.0008(10)
C12 0.0331(14) 0.0323(15) 0.0230(13) 0.0055(11) -0.0075(11) 0.0050(12)
C13 0.0332(14) 0.0337(16) 0.0344(15) 0.0041(13) -0.0050(12) 0.0140(12)
C14 0.0290(14) 0.0395(17) 0.0317(14) -0.0006(13) 0.0010(11) 0.0117(12)
C15 0.0213(12) 0.0304(15) 0.0259(13) 0.0004(11) -0.0012(10) 0.0031(11)
C16 0.0340(14) 0.0287(14) 0.0179(12) 0.0026(11) -0.0005(10) 0.0044(12)
C17 0.0509(19) 0.063(2) 0.0259(15) -0.0092(14) -0.0060(14) 0.0133(16)
C18 0.061(2) 0.0356(17) 0.0432(17) 0.0025(14) 0.0256(16) -0.0008(15)
C19 0.0246(13) 0.0368(16) 0.0272(14) 0.0029(12) 0.0053(11) 0.0051(11)
C20 0.0370(15) 0.0458(18) 0.0277(14) 0.0026(13) 0.0051(12) 0.0106(13)
C21 0.0325(16) 0.057(2) 0.0415(17) 0.0047(15) 0.0109(13) 0.0017(14)
C22 0.064(2) 0.0343(17) 0.0330(15) 0.0022(14) -0.0162(14) 0.0040(15)
C23 0.0489(18) 0.0361(18) 0.0462(18) 0.0098(14) -0.0072(15) -0.0066(14)

loop_
_atom_type_symbol
_atom_type_description
_atom_type_scat_dispersion_real
_atom_type_scat_dispersion_imag
_atom_type_scat_source
C C 0.0033 0.0016 'International Tables Vol C Tables 4.2.6.8 and 6.1.1.4'
H H 0.0000 0.0000 'International Tables Vol C Tables 4.2.6.8 and 6.1.1.4'
N N 0.0061 0.0033 'International Tables Vol C Tables 4.2.6.8 and 6.1.1.4'
O O 0.0106 0.0060 'International Tables Vol C Tables 4.2.6.8 and 6.1.1.4'
Yb Yb -0.3850 5.5486 'International Tables Vol C Tables 4.2.6.8 and 6.1.1.4'

loop_
_geom_angle_atom_site_label_1
_geom_angle_atom_site_label_2
_geom_angle_atom_site_label_3
_geom_angle
_geom_angle_site_symmetry_1
_geom_angle_site_symmetry_3
N1 Yb1 N1 134.25(10) . 2_655
N1 Yb1 O1 112.87(5) . .
N1 Yb1 O1 112.87(5) 2_655 .
C22 O1 C22 108.6(3) 2_655 .
C22 O1 Yb1 125.70(15) 2_655 .
C22 O1 Yb1 125.70(15) . .
C1 N1 C10 120.6(2) . .
C1 N1 Yb1 136.59(16) . .
C10 N1 Yb1 101.77(14) . .
N1 C1 C2 117.5(2) . .
N1 C1 C6 125.5(2) . .
C2 C1 C6 116.9(2) . .
C3 C2 C1 121.1(2) . .
C3 C2 C7 119.3(2) . .
C1 C2 C7 119.5(2) . .
C4 C3 C2 122.1(2) . .
C4 C3 H3 119.0 . .
C2 C3 H3 119.0 . .
C3 C4 C5 117.0(2) . .
C3 C4 C8 121.3(3) . .
C5 C4 C8 121.7(3) . .
C4 C5 C6 123.4(2) . .
C4 C5 H5 118.3 . .
C6 C5 H5 118.3 . .
C5 C6 C1 119.5(2) . .
C5 C6 C9 117.9(2) . .
C1 C6 C9 122.5(2) . .
C2 C7 H7A 109.5 . .
C2 C7 H7B 109.5 . .
H7A C7 H7B 109.5 . .
C2 C7 H7C 109.5 . .
H7A C7 H7C 109.5 . .
H7B C7 H7C 109.5 . .
C4 C8 H8A 109.5 . .
C4 C8 H8B 109.5 . .
H8A C8 H8B 109.5 . .
C4 C8 H8C 109.5 . .
H8A C8 H8C 109.5 . .
H8B C8 H8C 109.5 . .
C6 C9 H9A 109.5 . .
C6 C9 H9B 109.5 . .
H9A C9 H9B 109.5 . .
C6 C9 H9C 109.5 . .
H9A C9 H9C 109.5 . .
H9B C9 H9C 109.5 . .
N1 C10 C15 119.4(2) . .
N1 C10 C11 121.7(2) . .
C15 C10 C11 118.7(2) . .
C12 C11 C10 119.1(2) . .
C12 C11 C16 118.6(2) . .
C10 C11 C16 122.3(2) . .
C13 C12 C11 121.6(2) . .
C13 C12 H12 119.2 . .
C11 C12 H12 119.2 . .
C14 C13 C12 119.3(2) . .
C14 C13 H13 120.3 . .
C12 C13 H13 120.3 . .
C13 C14 C15 121.5(2) . .
C13 C14 H14 119.2 . .
C15 C14 H14 119.2 . .
C14 C15 C10 119.6(2) . .
C14 C15 C19 118.6(2) . .
C10 C15 C19 121.7(2) . .
C11 C16 C18 111.9(2) . .
C11 C16 C17 111.6(2) . .
C18 C16 C17 110.2(2) . .
C11 C16 H16 107.7 . .
C18 C16 H16 107.7 . .
C17 C16 H16 107.7 . .
C16 C17 H17A 109.5 . .
C16 C17 H17B 109.5 . .
H17A C17 H17B 109.5 . .
C16 C17 H17C 109.5 . .
H17A C17 H17C 109.5 . .
H17B C17 H17C 109.5 . .
C16 C18 H18A 109.5 . .
C16 C18 H18B 109.5 . .
H18A C18 H18B 109.5 . .
C16 C18 H18C 109.5 . .
H18A C18 H18C 109.5 . .
H18B C18 H18C 109.5 . .
C15 C19 C20 112.7(2) . .
C15 C19 C21 111.4(2) . .
C20 C19 C21 108.3(2) . .
C15 C19 H19 108.1 . .
C20 C19 H19 108.1 . .
C21 C19 H19 108.1 . .
C19 C20 H20A 109.5 . .
C19 C20 H20B 109.5 . .
H20A C20 H20B 109.5 . .
C19 C20 H20C 109.5 . .
H20A C20 H20C 109.5 . .
H20B C20 H20C 109.5 . .
C19 C21 H21A 109.5 . .
C19 C21 H21B 109.5 . .
H21A C21 H21B 109.5 . .
C19 C21 H21C 109.5 . .
H21A C21 H21C 109.5 . .
H21B C21 H21C 109.5 . .
O1 C22 C23 106.3(2) . .
O1 C22 H22A 110.5 . .
C23 C22 H22A 110.5 . .
O1 C22 H22B 110.5 . .
C23 C22 H22B 110.5 . .
H22A C22 H22B 108.7 . .
C22 C23 C23 103.30(19) . 2_655
C22 C23 H23A 111.1 . .
C23 C23 H23A 111.1 2_655 .
C22 C23 H23B 111.1 . .
C23 C23 H23B 111.1 2_655 .
H23A C23 H23B 109.1 . .

loop_
_geom_bond_atom_site_label_1
_geom_bond_atom_site_label_2
_geom_bond_distance
_geom_bond_site_symmetry_2
Yb1 N1 2.315(2) .
Yb1 N1 2.315(2) 2_655
Yb1 O1 2.380(3) .
O1 C22 1.448(3) 2_655
O1 C22 1.448(3) .
N1 C1 1.392(3) .
N1 C10 1.413(3) .
C1 C2 1.418(3) .
C1 C6 1.424(3) .
C2 C3 1.389(4) .
C2 C7 1.505(3) .
C3 C4 1.380(4) .
C3 H3 0.9500 .
C4 C5 1.387(4) .
C4 C8 1.511(4) .
C5 C6 1.387(4) .
C5 H5 0.9500 .
C6 C9 1.513(4) .
C7 H7A 0.9800 .
C7 H7B 0.9800 .
C7 H7C 0.9800 .
C8 H8A 0.9800 .
C8 H8B 0.9800 .
C8 H8C 0.9800 .
C9 H9A 0.9800 .
C9 H9B 0.9800 .
C9 H9C 0.9800 .
C10 C15 1.420(3) .
C10 C11 1.420(3) .
C11 C12 1.392(4) .
C11 C16 1.519(3) .
C12 C13 1.382(4) .
C12 H12 0.9500 .
C13 C14 1.380(4) .
C13 H13 0.9500 .
C14 C15 1.385(4) .
C14 H14 0.9500 .
C15 C19 1.520(4) .
C16 C18 1.524(4) .
C16 C17 1.532(4) .
C16 H16 1.0000 .
C17 H17A 0.9800 .
C17 H17B 0.9800 .
C17 H17C 0.9800 .
C18 H18A 0.9800 .
C18 H18B 0.9800 .
C18 H18C 0.9800 .
C19 C20 1.526(4) .
C19 C21 1.540(4) .
C19 H19 1.0000 .
C20 H20A 0.9800 .
C20 H20B 0.9800 .
C20 H20C 0.9800 .
C21 H21A 0.9800 .
C21 H21B 0.9800 .
C21 H21C 0.9800 .
C22 C23 1.480(4) .
C22 H22A 0.9900 .
C22 H22B 0.9900 .
C23 C23 1.504(6) 2_655
C23 H23A 0.9900 .
C23 H23B 0.9900 .

loop_
_geom_torsion_atom_site_label_1
_geom_torsion_atom_site_label_2
_geom_torsion_atom_site_label_3
_geom_torsion_atom_site_label_4
_geom_torsion
_geom_torsion_site_symmetry_1
_geom_torsion_site_symmetry_4
N1 Yb1 O1 C22 -159.22(18) . 2_655
N1 Yb1 O1 C22 20.78(18) 2_655 2_655
N1 Yb1 O1 C22 20.78(18) . .
N1 Yb1 O1 C22 -159.22(18) 2_655 .
N1 Yb1 N1 C1 26.8(2) 2_655 .
O1 Yb1 N1 C1 -153.2(2) . .
N1 Yb1 N1 C10 -165.49(14) 2_655 .
O1 Yb1 N1 C10 14.51(14) . .
C10 N1 C1 C2 -151.2(2) . .
Yb1 N1 C1 C2 14.8(3) . .
C10 N1 C1 C6 31.9(3) . .
Yb1 N1 C1 C6 -162.08(18) . .
N1 C1 C2 C3 -177.7(2) . .
C6 C1 C2 C3 -0.6(3) . .
N1 C1 C2 C7 5.1(3) . .
C6 C1 C2 C7 -177.8(2) . .
C1 C2 C3 C4 -0.1(4) . .
C7 C2 C3 C4 177.1(2) . .
C2 C3 C4 C5 0.2(4) . .
C2 C3 C4 C8 179.6(2) . .
C3 C4 C5 C6 0.5(4) . .
C8 C4 C5 C6 -178.9(3) . .
C4 C5 C6 C1 -1.2(4) . .
C4 C5 C6 C9 175.8(2) . .
N1 C1 C6 C5 178.0(2) . .
C2 C1 C6 C5 1.2(3) . .
N1 C1 C6 C9 1.2(4) . .
C2 C1 C6 C9 -175.6(2) . .
C1 N1 C10 C15 -123.3(2) . .
Yb1 N1 C10 C15 66.5(2) . .
C1 N1 C10 C11 61.9(3) . .
Yb1 N1 C10 C11 -108.3(2) . .
N1 C10 C11 C12 178.1(2) . .
C15 C10 C11 C12 3.2(4) . .
N1 C10 C11 C16 -0.8(4) . .
C15 C10 C11 C16 -175.7(2) . .
C10 C11 C12 C13 -2.9(4) . .
C16 C11 C12 C13 176.1(3) . .
C11 C12 C13 C14 0.3(4) . .
C12 C13 C14 C15 1.9(4) . .
C13 C14 C15 C10 -1.6(4) . .
C13 C14 C15 C19 174.3(3) . .
N1 C10 C15 C14 -176.0(2) . .
C11 C10 C15 C14 -1.0(4) . .
N1 C10 C15 C19 8.2(4) . .
C11 C10 C15 C19 -176.8(2) . .
C12 C11 C16 C18 -58.1(3) . .
C10 C11 C16 C18 120.8(3) . .
C12 C11 C16 C17 65.8(3) . .
C10 C11 C16 C17 -115.3(3) . .
C14 C15 C19 C20 72.6(3) . .
C10 C15 C19 C20 -111.6(3) . .
C14 C15 C19 C21 -49.5(3) . .
C10 C15 C19 C21 126.3(3) . .
C22 O1 C22 C23 -11.28(17) 2_655 .
Yb1 O1 C22 C23 168.73(17) . .
O1 C22 C23 C23 28.8(4) . 2_655
